data_1508355
loop_
_publ_author_name
'Chen, Guo-Ying'
'Zhong, Fangrui'
'Lu, Yixin'

_publ_section_title
;
 Asymmetric allylic alkylation of isatin-derived morita-baylis-hillman
 carbonates with nitroalkanes.
;
_journal_issue 15
_journal_name_full 'Organic letters'
_journal_page_first 3955
_journal_page_last 3957
_journal_paper_doi 10.1021/ol301962e
_journal_volume 14
_journal_year 2012
_chemical_absolute_configuration ad
_chemical_formula_sum 'C16 H17 Br N2 O5'
_chemical_formula_weight 397.23
_chemical_name_systematic
; 
 ? 
;
_space_group_IT_number 19
_symmetry_cell_setting orthorhombic
_symmetry_space_group_name_Hall 'P 2ac 2ab'
_symmetry_space_group_name_H-M 'P 21 21 21'
_atom_sites_solution_hydrogens geom
_atom_sites_solution_primary direct
_atom_sites_solution_secondary difmap
_audit_creation_method SHELXL-97
_cell_angle_alpha 90.00
_cell_angle_beta 90.00
_cell_angle_gamma 90.00
_cell_formula_units_Z 4
_cell_length_a 7.9316(5)
_cell_length_b 11.5927(7)
_cell_length_c 19.0616(12)
_cell_measurement_reflns_used 2751
_cell_measurement_temperature 223(2)
_cell_measurement_theta_max 22.36
_cell_measurement_theta_min 2.77
_cell_volume 1752.69(19)
_computing_cell_refinement 'Bruker SMART'
_computing_data_collection 'Bruker SMART'
_computing_data_reduction 'Bruker SAINT'
_computing_molecular_graphics 'Bruker SHELXTL'
_computing_publication_material 'Bruker SHELXTL'
_computing_structure_refinement 'SHELXL-97 (Sheldrick, 1997)'
_computing_structure_solution 'SHELXS-97 (Sheldrick, 1990)'
_diffrn_ambient_temperature 223(2)
_diffrn_measured_fraction_theta_full 1.000
_diffrn_measured_fraction_theta_max 1.000
_diffrn_measurement_device_type 'CCD area detector'
_diffrn_measurement_method 'phi and omega scans'
_diffrn_radiation_monochromator graphite
_diffrn_radiation_source 'fine-focus sealed tube'
_diffrn_radiation_type MoK\a
_diffrn_radiation_wavelength 0.71073
_diffrn_reflns_av_R_equivalents 0.0407
_diffrn_reflns_av_sigmaI/netI 0.0671
_diffrn_reflns_limit_h_max 10
_diffrn_reflns_limit_h_min -10
_diffrn_reflns_limit_k_max 11
_diffrn_reflns_limit_k_min -15
_diffrn_reflns_limit_l_max 24
_diffrn_reflns_limit_l_min -24
_diffrn_reflns_number 12370
_diffrn_reflns_theta_full 27.47
_diffrn_reflns_theta_max 27.47
_diffrn_reflns_theta_min 2.06
_exptl_absorpt_coefficient_mu 2.373
_exptl_absorpt_correction_T_max 0.6483
_exptl_absorpt_correction_T_min 0.3302
_exptl_absorpt_correction_type multi-scan
_exptl_absorpt_process_details 'Sadabs, (Sheldrick 2001)'
_exptl_crystal_colour Colourless
_exptl_crystal_density_diffrn 1.505
_exptl_crystal_density_meas ?
_exptl_crystal_density_method 'not measured'
_exptl_crystal_description Block
_exptl_crystal_F_000 808
_exptl_crystal_size_max 0.60
_exptl_crystal_size_mid 0.50
_exptl_crystal_size_min 0.20
_refine_diff_density_max 0.199
_refine_diff_density_min -0.377
_refine_diff_density_rms 0.054
_refine_ls_abs_structure_details 'Flack H D (1983), Acta Cryst. A39, 876-881'
_refine_ls_abs_structure_Flack 0.018(9)
_refine_ls_extinction_method none
_refine_ls_goodness_of_fit_ref 0.977
_refine_ls_hydrogen_treatment constr
_refine_ls_matrix_type full
_refine_ls_number_parameters 220
_refine_ls_number_reflns 4010
_refine_ls_number_restraints 0
_refine_ls_restrained_S_all 0.977
_refine_ls_R_factor_all 0.0663
_refine_ls_R_factor_gt 0.0403
_refine_ls_shift/su_max 0.001
_refine_ls_shift/su_mean 0.000
_refine_ls_structure_factor_coef Fsqd
_refine_ls_weighting_details 'calc w=1/[\s^2^(Fo^2^)+(0.0296P)^2^+0.0000P] where P=(Fo^2^+2Fc^2^)/3'
_refine_ls_weighting_scheme calc
_refine_ls_wR_factor_gt 0.0860
_refine_ls_wR_factor_ref 0.0945
_reflns_number_gt 2829
_reflns_number_total 4010
_reflns_threshold_expression >2sigma(I)
_cod_data_source_file ol301962e_si_002.cif
_cod_data_source_block b375
_cod_depositor_comments
;
The following automatic conversions were performed:

'_symmetry_cell_setting' value 'Orthorhombic' changed to
'orthorhombic' according to
/home/saulius/struct/CIF-dictionaries/cif_core.dic dictionary named
'cif_core.dic' version 2.4.2 from
2011-04-26.

'_exptl_absorpt_correction_type' value 'Multi-scan'
changed to 'multi-scan' according to
/home/saulius/struct/CIF-dictionaries/cif_core.dic dictionary named
'cif_core.dic' version 2.4.2 from 2011-04-26.

Automatic conversion script
Id: cif_fix_values 1891 2012-01-12 08:04:46Z andrius 

The following automatic conversions were performed:

'_exptl_crystal_density_meas' value 'not measured' was changed to '?'
- the value is perceived as not measured.

Automatic conversion script
Id: cif_fix_values 3008 2015-01-20 13:52:24Z robertas 
;
_cod_original_sg_symbol_H-M P2(1)2(1)2(1)
_cod_database_code 1508355

loop_
_symmetry_equiv_pos_as_xyz
'x, y, z'
'-x+1/2, -y, z+1/2'
'-x, y+1/2, -z+1/2'
'x+1/2, -y+1/2, -z'

loop_
_atom_site_label
_atom_site_type_symbol
_atom_site_fract_x
_atom_site_fract_y
_atom_site_fract_z
_atom_site_U_iso_or_equiv
_atom_site_adp_type
_atom_site_occupancy
_atom_site_symmetry_multiplicity
_atom_site_calc_flag
_atom_site_refinement_flags
Br1 Br 0.61352(6) 0.89550(3) 0.37070(2) 0.09039(19) Uani 1 1 d .
O1 O 0.3953(3) 0.27823(18) 0.48723(12) 0.0703(6) Uani 1 1 d .
O2 O 0.2403(3) 0.2914(2) 0.30958(12) 0.0681(7) Uani 1 1 d .
O3 O 0.4560(4) 0.1895(2) 0.3334(2) 0.1156(12) Uani 1 1 d .
O4 O 0.2287(2) 0.5665(2) 0.29659(11) 0.0560(5) Uani 1 1 d .
O5 O -0.0132(2) 0.5722(2) 0.35392(11) 0.0659(6) Uani 1 1 d .
N1 N 0.5220(3) 0.4464(2) 0.52319(13) 0.0564(6) Uani 1 1 d .
N2 N 0.3857(4) 0.2811(2) 0.32877(14) 0.0605(7) Uani 1 1 d .
C1 C 0.5527(3) 0.5555(3) 0.49499(15) 0.0477(7) Uani 1 1 d .
C2 C 0.6390(5) 0.6458(3) 0.52453(18) 0.0681(10) Uani 1 1 d .
H2 H 0.6857 0.6387 0.5691 0.082 Uiso 1 1 calc R
C3 C 0.6555(5) 0.7469(3) 0.48754(19) 0.0699(10) Uani 1 1 d .
H3 H 0.7108 0.8095 0.5076 0.084 Uiso 1 1 calc R
C4 C 0.5908(4) 0.7553(3) 0.42156(17) 0.0554(8) Uani 1 1 d .
C5 C 0.5029(3) 0.6637(2) 0.38993(14) 0.0416(6) Uani 1 1 d .
H5 H 0.4583 0.6704 0.3450 0.050 Uiso 1 1 calc R
C6 C 0.4857(3) 0.5637(2) 0.42824(13) 0.0358(6) Uani 1 1 d .
C7 C 0.3970(3) 0.4502(2) 0.41117(13) 0.0358(5) Uani 1 1 d .
C8 C 0.4354(4) 0.3780(3) 0.47778(16) 0.0488(7) Uani 1 1 d .
C9 C 0.5776(6) 0.4064(4) 0.59227(19) 0.0962(14) Uani 1 1 d .
H9A H 0.5433 0.3277 0.5988 0.144 Uiso 1 1 calc R
H9B H 0.5277 0.4537 0.6280 0.144 Uiso 1 1 calc R
H9C H 0.6982 0.4115 0.5952 0.144 Uiso 1 1 calc R
C10 C 0.4799(3) 0.3917(2) 0.34618(15) 0.0462(6) Uani 1 1 d .
H10 H 0.4670 0.4442 0.3063 0.055 Uiso 1 1 calc R
C11 C 0.6671(4) 0.3680(3) 0.35527(19) 0.0646(9) Uani 1 1 d .
H11A H 0.7198 0.4354 0.3759 0.077 Uiso 1 1 calc R
H11B H 0.6811 0.3044 0.3879 0.077 Uiso 1 1 calc R
C12 C 0.7572(4) 0.3390(4) 0.2881(3) 0.1042(18) Uani 1 1 d .
H12A H 0.7132 0.2681 0.2695 0.156 Uiso 1 1 calc R
H12B H 0.8755 0.3304 0.2972 0.156 Uiso 1 1 calc R
H12C H 0.7402 0.3999 0.2547 0.156 Uiso 1 1 calc R
C13 C 0.2066(3) 0.4702(2) 0.40735(14) 0.0359(6) Uani 1 1 d .
C14 C 0.0999(4) 0.4365(3) 0.45632(14) 0.0467(6) Uani 1 1 d .
H14A H -0.0135 0.4563 0.4531 0.056 Uiso 1 1 calc R
H14B H 0.1380 0.3929 0.4941 0.056 Uiso 1 1 calc R
C15 C 0.1458(3) 0.5402(2) 0.34654(13) 0.0365(6) Uani 1 1 d .
C16 C -0.0836(4) 0.6416(4) 0.2979(2) 0.0838(13) Uani 1 1 d .
H16A H -0.0443 0.7196 0.3024 0.126 Uiso 1 1 calc R
H16B H -0.2044 0.6403 0.3009 0.126 Uiso 1 1 calc R
H16C H -0.0488 0.6109 0.2535 0.126 Uiso 1 1 calc R

loop_
_atom_site_aniso_label
_atom_site_aniso_U_11
_atom_site_aniso_U_22
_atom_site_aniso_U_33
_atom_site_aniso_U_23
_atom_site_aniso_U_13
_atom_site_aniso_U_12
Br1 0.1267(4) 0.0488(2) 0.0957(3) -0.00027(19) 0.0021(3) -0.0381(2)
O1 0.0819(15) 0.0389(13) 0.0903(16) 0.0193(10) -0.0229(14) 0.0020(12)
O2 0.0653(15) 0.0730(16) 0.0661(14) -0.0221(12) -0.0065(12) -0.0271(13)
O3 0.096(2) 0.0384(15) 0.212(4) -0.0299(19) 0.019(2) -0.0023(15)
O4 0.0442(11) 0.0699(15) 0.0540(12) 0.0223(10) 0.0051(9) 0.0009(11)
O5 0.0394(10) 0.0913(17) 0.0669(13) 0.0385(12) 0.0086(10) 0.0181(11)
N1 0.0676(16) 0.0512(15) 0.0505(14) 0.0029(12) -0.0228(13) 0.0087(13)
N2 0.0651(18) 0.0413(15) 0.0751(17) -0.0181(12) 0.0093(15) -0.0132(14)
C1 0.0460(15) 0.0472(16) 0.0499(16) -0.0063(13) -0.0127(12) 0.0044(13)
C2 0.076(2) 0.066(2) 0.0617(19) -0.0170(16) -0.030(2) -0.0018(19)
C3 0.079(2) 0.056(2) 0.074(2) -0.0239(17) -0.016(2) -0.0186(18)
C4 0.0634(19) 0.0397(15) 0.0631(19) -0.0093(13) 0.0125(17) -0.0132(15)
C5 0.0401(14) 0.0380(15) 0.0466(16) -0.0068(11) -0.0001(12) -0.0064(12)
C6 0.0298(12) 0.0325(13) 0.0451(15) -0.0102(11) -0.0040(11) 0.0029(11)
C7 0.0321(12) 0.0286(12) 0.0466(14) -0.0035(10) -0.0042(11) 0.0006(11)
C8 0.0478(16) 0.0404(16) 0.0583(17) 0.0040(13) -0.0117(14) 0.0083(13)
C9 0.136(4) 0.081(3) 0.072(2) 0.016(2) -0.052(2) 0.015(3)
C10 0.0414(15) 0.0333(14) 0.0638(17) -0.0129(13) 0.0004(13) -0.0039(12)
C11 0.0439(16) 0.060(2) 0.090(2) -0.0226(17) -0.0011(16) 0.0106(14)
C12 0.0470(19) 0.120(4) 0.146(4) -0.078(3) 0.015(2) 0.007(2)
C13 0.0390(14) 0.0295(13) 0.0391(14) 0.0000(10) -0.0051(12) -0.0039(11)
C14 0.0420(14) 0.0487(15) 0.0495(15) 0.0086(12) -0.0017(13) -0.0017(14)
C15 0.0338(13) 0.0348(13) 0.0410(14) 0.0045(10) -0.0037(12) -0.0050(11)
C16 0.051(2) 0.111(3) 0.089(3) 0.055(2) 0.0064(19) 0.020(2)

loop_
_atom_type_symbol
_atom_type_description
_atom_type_scat_dispersion_real
_atom_type_scat_dispersion_imag
_atom_type_scat_source
C C 0.0033 0.0016 'International Tables Vol C Tables 4.2.6.8 and 6.1.1.4'
H H 0.0000 0.0000 'International Tables Vol C Tables 4.2.6.8 and 6.1.1.4'
N N 0.0061 0.0033 'International Tables Vol C Tables 4.2.6.8 and 6.1.1.4'
O O 0.0106 0.0060 'International Tables Vol C Tables 4.2.6.8 and 6.1.1.4'
Br Br -0.2901 2.4595 'International Tables Vol C Tables 4.2.6.8 and 6.1.1.4'

loop_
_geom_angle_atom_site_label_1
_geom_angle_atom_site_label_2
_geom_angle_atom_site_label_3
_geom_angle
C15 O5 C16 116.4(2)
C8 N1 C1 111.8(2)
C8 N1 C9 122.6(3)
C1 N1 C9 125.5(3)
O3 N2 O2 123.3(3)
O3 N2 C10 120.0(3)
O2 N2 C10 116.7(3)
C2 C1 C6 121.2(3)
C2 C1 N1 128.3(3)
C6 C1 N1 110.5(2)
C1 C2 C3 119.2(3)
C4 C3 C2 119.9(3)
C3 C4 C5 121.9(3)
C3 C4 Br1 119.8(2)
C5 C4 Br1 118.3(2)
C6 C5 C4 117.2(2)
C5 C6 C1 120.5(2)
C5 C6 C7 131.2(2)
C1 C6 C7 108.3(2)
C6 C7 C13 109.6(2)
C6 C7 C8 101.5(2)
C13 C7 C8 108.3(2)
C6 C7 C10 110.5(2)
C13 C7 C10 116.4(2)
C8 C7 C10 109.5(2)
O1 C8 N1 126.4(3)
O1 C8 C7 125.8(3)
N1 C8 C7 107.8(2)
C11 C10 N2 110.6(3)
C11 C10 C7 113.6(2)
N2 C10 C7 109.5(2)
C12 C11 C10 114.0(3)
C14 C13 C15 120.2(2)
C14 C13 C7 123.7(2)
C15 C13 C7 115.9(2)
O4 C15 O5 122.5(2)
O4 C15 C13 125.3(2)
O5 C15 C13 112.2(2)

loop_
_geom_bond_atom_site_label_1
_geom_bond_atom_site_label_2
_geom_bond_distance
Br1 C4 1.901(3)
O1 C8 1.213(3)
O2 N2 1.216(4)
O3 N2 1.203(4)
O4 C15 1.197(3)
O5 C15 1.322(3)
O5 C16 1.448(4)
N1 C8 1.360(4)
N1 C1 1.396(4)
N1 C9 1.464(4)
N2 C10 1.521(4)
C1 C2 1.371(4)
C1 C6 1.382(4)
C2 C3 1.374(5)
C3 C4 1.362(5)
C4 C5 1.406(4)
C5 C6 1.377(4)
C6 C7 1.527(3)
C7 C13 1.530(4)
C7 C8 1.551(4)
C7 C10 1.558(4)
C10 C11 1.520(4)
C11 C12 1.504(5)
C13 C14 1.319(4)
C13 C15 1.495(4)
